data_2106479
loop_
_publ_author_name
'Asbrink, S.'

_publ_section_title
;
 The crystal structure of and valency distribution in the low-temperature
 modification of V3 O5. The decisive importance of a few very weak
 reflexions in a crystal-structure
;
_journal_name_full 'Acta Crystallographica B (24,1968-38,1982)'
_journal_page_first 1332
_journal_page_last 1339
_journal_volume 36
_journal_year 1980
_chemical_formula_sum 'O5 V3'
_chemical_name_systematic 'V3 O5'
_space_group_IT_number 13
_symmetry_space_group_name_Hall '-P 2yc'
_symmetry_space_group_name_H-M 'P 1 2/c 1'
_cell_angle_alpha 90
_cell_angle_beta 109.478
_cell_angle_gamma 90
_cell_formula_units_Z 4
_cell_length_a 9.859
_cell_length_b 5.0416
_cell_length_c 6.991
_cell_volume 327.602
_citation_journal_id_ASTM ACBCAR
_cod_data_source_file Asbrink_ACBCAR_1980_70.cif
_cod_data_source_block O5V3
_cod_original_cell_volume 327.6017
_cod_database_code 2106479

loop_
_symmetry_equiv_pos_as_xyz
x,y,z
-x,y,-z+1/2
-x,-y,-z
x,-y,z-1/2

loop_
_atom_site_label
_atom_site_type_symbol
_atom_site_fract_x
_atom_site_fract_y
_atom_site_fract_z
_atom_site_occupancy
_atom_site_U_iso_or_equiv
O2 O-2 0.18668 0.34014 0.02629 1 0.0
O1 O-2 0.29983 0.14739 0.46191 1 0.0
O5 O-2 0 0.29721 0.25 1 0.0
V2 V+3 0.37089 0.49659 0.09136 1 0.0
O6 O-2 0.5 0.18517 0.25 1 0.0
V4 V+3 0.5 0 0 1 0.0
O4 O-2 0.42105 0.34123 0.86342 1 0.0
V1 V+3 0.13216 0.00626 0.41073 1 0.0
V3 V+3 0 0.5 0 1 0.0
O3 O-2 0.08201 0.15179 0.63923 1 0.0
